data_7040218
loop_
_publ_author_name
'Smithson, Chad S.'
'MacDonald, Daniel J.'
'Matt Letvenuk, T.'
'Carello, Christian E.'
'Jennings, Michael'
'Lough, Alan J.'
'Britten, James'
'Decken, Andreas'
'Preuss, Kathryn E.'

_publ_section_title
;
 A 1,2,3-dithiazolyl-o-naphthoquinone: a neutral radical with isolable
 cation and anion oxidation states.
;
_journal_issue 23
_journal_name_full 'Dalton transactions (Cambridge, England : 2003)'
_journal_page_first 9608
_journal_page_last 9620
_journal_paper_doi 10.1039/c6dt01249c
_journal_volume 45
_journal_year 2016
_chemical_formula_moiety 'C10 H4 N O2 S2, Cl4 Fe'
_chemical_formula_sum 'C10 H4 Cl4 Fe N O2 S2'
_chemical_formula_weight 431.91
_chemical_name_systematic 4,5-dioxo-naphtho[1,2-d][1,2,3]dithiazol-2-ium
_space_group_IT_number 14
_symmetry_cell_setting monoclinic
_symmetry_space_group_name_Hall '-P 2yn'
_symmetry_space_group_name_H-M 'P 1 21/n 1'
_atom_sites_solution_hydrogens geom
_atom_sites_solution_primary direct
_atom_sites_solution_secondary difmap
_audit_creation_method SHELXL-97
_audit_update_record
;
2016-03-24 deposited with the CCDC.
2016-05-18 downloaded from the CCDC.
;
_cell_angle_alpha 90.00
_cell_angle_beta 110.605(2)
_cell_angle_gamma 90.00
_cell_formula_units_Z 4
_cell_length_a 10.3004(3)
_cell_length_b 11.1497(5)
_cell_length_c 13.8083(4)
_cell_measurement_reflns_used 4602
_cell_measurement_temperature 150(1)
_cell_measurement_theta_max 27.8
_cell_measurement_theta_min 2.6
_cell_volume 1484.39(9)
_computing_cell_refinement 'Denzo-SMN (Otwinowski & Minor, 1997)'
_computing_data_collection 'Collect (Nonius B.V., 1997-2002)'
_computing_data_reduction Denzo-SMN
_computing_molecular_graphics 'PLATON (Spek, 2009)'
_computing_publication_material 'SHELXTL V6.1'
_computing_structure_refinement 'SHELXTL V6.1 (Sheldrick, 2008)'
_computing_structure_solution 'SIR-92 (Altomare et al., 1994)'
_diffrn_ambient_temperature 150(1)
_diffrn_detector_area_resol_mean 9
_diffrn_measured_fraction_theta_full 0.989
_diffrn_measured_fraction_theta_max 0.989
_diffrn_measurement_device_type 'Nonius KappaCCD'
_diffrn_measurement_method '\f scans and \w scans with \k offsets'
_diffrn_radiation_monochromator graphite
_diffrn_radiation_source 'fine-focus sealed tube'
_diffrn_radiation_type MoK\a
_diffrn_radiation_wavelength 0.71073
_diffrn_reflns_av_R_equivalents 0.0475
_diffrn_reflns_av_sigmaI/netI 0.0471
_diffrn_reflns_limit_h_max 13
_diffrn_reflns_limit_h_min -13
_diffrn_reflns_limit_k_max 14
_diffrn_reflns_limit_k_min -13
_diffrn_reflns_limit_l_max 17
_diffrn_reflns_limit_l_min -17
_diffrn_reflns_number 9399
_diffrn_reflns_theta_full 27.51
_diffrn_reflns_theta_max 27.51
_diffrn_reflns_theta_min 2.79
_exptl_absorpt_coefficient_mu 2.012
_exptl_absorpt_correction_T_max 0.926
_exptl_absorpt_correction_T_min 0.660
_exptl_absorpt_correction_type multi-scan
_exptl_absorpt_process_details
;
multi-scan from symmetry-related measurements 
 Sortav (Blessing 1995)
;
_exptl_crystal_colour purple
_exptl_crystal_density_diffrn 1.933
_exptl_crystal_density_method 'not measured'
_exptl_crystal_description plate
_exptl_crystal_F_000 852
_exptl_crystal_recrystallization_method 'Re-crystallisation from solvent'
_exptl_crystal_size_max 0.18
_exptl_crystal_size_mid 0.14
_exptl_crystal_size_min 0.04
_refine_diff_density_max 0.726
_refine_diff_density_min -0.457
_refine_diff_density_rms 0.100
_refine_ls_extinction_method none
_refine_ls_goodness_of_fit_ref 1.054
_refine_ls_hydrogen_treatment constr
_refine_ls_matrix_type full
_refine_ls_number_parameters 181
_refine_ls_number_reflns 3376
_refine_ls_number_restraints 0
_refine_ls_restrained_S_all 1.054
_refine_ls_R_factor_all 0.0541
_refine_ls_R_factor_gt 0.0363
_refine_ls_shift/su_max 0.001
_refine_ls_shift/su_mean 0.000
_refine_ls_structure_factor_coef Fsqd
_refine_ls_weighting_details 'calc w=1/[\s^2^(Fo^2^)+(0.0461P)^2^+0.3665P] where P=(Fo^2^+2Fc^2^)/3'
_refine_ls_weighting_scheme calc
_refine_ls_wR_factor_gt 0.0851
_refine_ls_wR_factor_ref 0.0945
_reflns_number_gt 2592
_reflns_number_total 3376
_reflns_threshold_expression I>2\s(I)
_cod_data_source_file c6dt01249c2.cif
_cod_data_source_block k10157
_cod_depositor_comments
;
The following automatic conversions were performed:

'_symmetry_cell_setting' value 'Monoclinic' changed to 'monoclinic'
according to
/usr/data/users/saulius/crontab/automatic-downloads/current/RSC/lib/dictionaries/cif_core.dic
dictionary named 'cif_core.dic' version 2.4.2 from 2011-04-26.

Automatic conversion script
Id: cif_fix_values 4268 2015-11-12 08:31:59Z antanas 
;
_cod_original_sg_symbol_H-M 'P 21/n'
_cod_database_code 7040218
_solvent_exptl_crystal_recrystallization_method 'acetonitrile and chlorobenzene'

loop_
_symmetry_equiv_pos_as_xyz
'x, y, z'
'-x+1/2, y+1/2, -z+1/2'
'-x, -y, -z'
'x-1/2, -y-1/2, z-1/2'

loop_
_atom_site_label
_atom_site_type_symbol
_atom_site_fract_x
_atom_site_fract_y
_atom_site_fract_z
_atom_site_U_iso_or_equiv
_atom_site_adp_type
_atom_site_occupancy
_atom_site_symmetry_multiplicity
_atom_site_calc_flag
_atom_site_refinement_flags
S2 S -0.01256(7) 0.15973(6) 0.04233(5) 0.02635(18) Uani 1 1 d .
S1 S 0.06720(7) 0.29341(6) 0.14468(5) 0.02372(17) Uani 1 1 d .
O2 O 0.3347(2) 0.38651(18) 0.30030(15) 0.0291(5) Uani 1 1 d .
O1 O 0.59222(19) 0.30207(19) 0.32252(16) 0.0339(5) Uani 1 1 d .
N1 N 0.1271(2) 0.0897(2) 0.05356(17) 0.0224(5) Uani 1 1 d .
C10 C 0.2284(3) 0.2407(2) 0.17331(19) 0.0195(5) Uani 1 1 d .
C9 C 0.3487(3) 0.3018(2) 0.2507(2) 0.0210(6) Uani 1 1 d .
C8 C 0.4928(3) 0.2493(3) 0.2644(2) 0.0241(6) Uani 1 1 d .
C7 C 0.4994(3) 0.1381(2) 0.2086(2) 0.0223(6) Uani 1 1 d .
C6 C 0.6288(3) 0.0846(3) 0.2277(2) 0.0284(7) Uani 1 1 d .
H6A H 0.7098 0.1221 0.2739 0.034 Uiso 1 1 calc R
C5 C 0.6405(3) -0.0215(3) 0.1806(2) 0.0318(7) Uani 1 1 d .
H5A H 0.7291 -0.0568 0.1941 0.038 Uiso 1 1 calc R
C4 C 0.5222(3) -0.0768(3) 0.1129(2) 0.0303(7) Uani 1 1 d .
H4A H 0.5303 -0.1503 0.0807 0.036 Uiso 1 1 calc R
C3 C 0.3926(3) -0.0254(3) 0.0920(2) 0.0253(6) Uani 1 1 d .
H3A H 0.3124 -0.0633 0.0453 0.030 Uiso 1 1 calc R
C2 C 0.3799(3) 0.0815(2) 0.1395(2) 0.0207(6) Uani 1 1 d .
C1 C 0.2437(3) 0.1361(2) 0.12110(19) 0.0196(5) Uani 1 1 d .
Fe1 Fe 0.18265(4) 0.06569(3) 0.44303(3) 0.02187(13) Uani 1 1 d .
Cl1 Cl 0.16451(8) -0.11940(7) 0.48852(6) 0.0349(2) Uani 1 1 d .
Cl2 Cl -0.00102(7) 0.11124(8) 0.31053(6) 0.0349(2) Uani 1 1 d .
Cl3 Cl 0.22555(7) 0.19521(7) 0.57110(5) 0.02871(18) Uani 1 1 d .
Cl4 Cl 0.36445(7) 0.07673(6) 0.39256(5) 0.02467(17) Uani 1 1 d .

loop_
_atom_site_aniso_label
_atom_site_aniso_U_11
_atom_site_aniso_U_22
_atom_site_aniso_U_33
_atom_site_aniso_U_23
_atom_site_aniso_U_13
_atom_site_aniso_U_12
S2 0.0206(3) 0.0225(4) 0.0287(4) -0.0019(3) -0.0004(3) 0.0016(3)
S1 0.0210(3) 0.0202(4) 0.0274(4) -0.0010(3) 0.0053(3) 0.0016(3)
O2 0.0308(11) 0.0243(11) 0.0290(10) -0.0058(9) 0.0066(9) 0.0000(9)
O1 0.0234(10) 0.0334(12) 0.0395(12) -0.0067(10) 0.0045(10) -0.0071(9)
N1 0.0240(11) 0.0179(12) 0.0223(12) 0.0005(9) 0.0045(10) 0.0010(9)
C10 0.0216(13) 0.0185(13) 0.0185(12) 0.0024(11) 0.0070(11) -0.0018(11)
C9 0.0238(13) 0.0174(14) 0.0209(13) 0.0012(11) 0.0067(11) -0.0005(11)
C8 0.0218(13) 0.0255(15) 0.0244(14) 0.0027(12) 0.0072(12) -0.0018(12)
C7 0.0210(13) 0.0235(15) 0.0232(13) 0.0052(11) 0.0088(11) -0.0011(11)
C6 0.0233(14) 0.0333(17) 0.0282(15) 0.0048(13) 0.0087(13) 0.0005(12)
C5 0.0266(15) 0.0328(17) 0.0383(17) 0.0076(14) 0.0143(13) 0.0094(13)
C4 0.0341(16) 0.0250(15) 0.0352(16) -0.0003(13) 0.0164(14) 0.0050(13)
C3 0.0268(14) 0.0223(15) 0.0282(14) -0.0002(12) 0.0112(12) 0.0000(12)
C2 0.0220(13) 0.0190(14) 0.0214(13) 0.0038(11) 0.0077(11) 0.0001(11)
C1 0.0222(13) 0.0176(13) 0.0181(13) 0.0044(11) 0.0060(11) -0.0008(11)
Fe1 0.0232(2) 0.0202(2) 0.0221(2) -0.00086(15) 0.00778(17) -0.00293(16)
Cl1 0.0531(5) 0.0218(4) 0.0389(4) -0.0005(3) 0.0275(4) -0.0049(3)
Cl2 0.0227(3) 0.0501(5) 0.0285(4) 0.0023(3) 0.0047(3) -0.0019(3)
Cl3 0.0298(4) 0.0277(4) 0.0283(4) -0.0070(3) 0.0098(3) -0.0025(3)
Cl4 0.0242(3) 0.0243(4) 0.0266(3) 0.0011(3) 0.0104(3) -0.0013(3)

loop_
_atom_type_symbol
_atom_type_description
_atom_type_scat_dispersion_real
_atom_type_scat_dispersion_imag
_atom_type_scat_source
C C 0.0033 0.0016 'International Tables Vol C Tables 4.2.6.8 and 6.1.1.4'
H H 0.0000 0.0000 'International Tables Vol C Tables 4.2.6.8 and 6.1.1.4'
O O 0.0106 0.0060 'International Tables Vol C Tables 4.2.6.8 and 6.1.1.4'
S S 0.1246 0.1234 'International Tables Vol C Tables 4.2.6.8 and 6.1.1.4'
N N 0.0061 0.0033 'International Tables Vol C Tables 4.2.6.8 and 6.1.1.4'
Fe Fe 0.3463 0.8444 'International Tables Vol C Tables 4.2.6.8 and 6.1.1.4'
Cl Cl 0.1484 0.1585 'International Tables Vol C Tables 4.2.6.8 and 6.1.1.4'

loop_
_geom_angle_atom_site_label_1
_geom_angle_atom_site_label_2
_geom_angle_atom_site_label_3
_geom_angle
N1 S2 S1 99.33(9)
C10 S1 S2 91.81(10)
C1 N1 S2 115.87(19)
C1 C10 C9 122.2(2)
C1 C10 S1 116.78(19)
C9 C10 S1 121.0(2)
O2 C9 C10 122.1(2)
O2 C9 C8 122.0(2)
C10 C9 C8 115.9(2)
O1 C8 C7 124.9(3)
O1 C8 C9 116.7(3)
C7 C8 C9 118.3(2)
C6 C7 C2 118.9(3)
C6 C7 C8 118.4(2)
C2 C7 C8 122.6(2)
C5 C6 C7 120.9(3)
C6 C5 C4 119.8(3)
C3 C4 C5 120.5(3)
C4 C3 C2 120.0(3)
C3 C2 C7 119.9(3)
C3 C2 C1 121.2(2)
C7 C2 C1 119.0(2)
N1 C1 C10 116.2(2)
N1 C1 C2 122.0(2)
C10 C1 C2 121.8(2)
Cl2 Fe1 Cl1 108.96(4)
Cl2 Fe1 Cl3 112.99(3)
Cl1 Fe1 Cl3 113.68(3)
Cl2 Fe1 Cl4 107.61(3)
Cl1 Fe1 Cl4 108.04(3)
Cl3 Fe1 Cl4 105.22(3)

loop_
_geom_bond_atom_site_label_1
_geom_bond_atom_site_label_2
_geom_bond_distance
S2 N1 1.596(2)
S2 S1 2.0190(9)
S1 C10 1.672(3)
O2 C9 1.205(3)
O1 C8 1.209(3)
N1 C1 1.338(3)
C10 C1 1.409(4)
C10 C9 1.486(4)
C9 C8 1.544(4)
C8 C7 1.474(4)
C7 C6 1.398(4)
C7 C2 1.413(4)
C6 C5 1.376(4)
C5 C4 1.392(4)
C4 C3 1.387(4)
C3 C2 1.388(4)
C2 C1 1.467(4)
Fe1 Cl2 2.1790(8)
Fe1 Cl1 2.1842(8)
Fe1 Cl3 2.2042(8)
Fe1 Cl4 2.2195(8)
